data_4510811
loop_
_publ_author_name
'Wang, Lian-Cheng'
'Sun, Junliang'
'Huang, Zhi-Tang'
'Zheng, Qi-Yu'

_publ_section_title
;
 Observation of a Persistent Supramolecular Synthon Involving Carboxyl
 Groups and H2O That Guides the Formation of Polycatenated Co-crystals of
 a Tritopic Carboxylic Acid and Bis(pyridyls)
;
_journal_issue 1
_journal_name_full 'Crystal Growth &amp; Design'
_journal_page_first 1
_journal_paper_doi 10.1021/cg301015a
_journal_volume 13
_journal_year 2013
_chemical_formula_moiety 'C57 H54 O6, 0.5(C12 H10 N2), 2(H2 O)'
_chemical_formula_sum 'C63 H63 N O8'
_chemical_formula_weight 962.14
_chemical_name_systematic
; 
 ? 
;
_space_group_IT_number 15
_symmetry_cell_setting monoclinic
_symmetry_space_group_name_Hall '-C 2yc'
_symmetry_space_group_name_H-M 'C 1 2/c 1'
_atom_sites_solution_hydrogens geom
_atom_sites_solution_primary direct
_atom_sites_solution_secondary difmap
_audit_creation_method SHELXL-97
_cell_angle_alpha 90.00
_cell_angle_beta 122.923(3)
_cell_angle_gamma 90.00
_cell_formula_units_Z 8
_cell_length_a 31.214(9)
_cell_length_b 18.145(4)
_cell_length_c 26.186(7)
_cell_measurement_reflns_used 18273
_cell_measurement_temperature 173(2)
_cell_measurement_theta_max 26.36
_cell_measurement_theta_min 1.31
_cell_volume 12449(6)
_computing_cell_refinement 'CrystalClear (Rigaku Inc., 2007)'
_computing_data_collection 'CrystalClear (Rigaku Inc., 2007)'
_computing_data_reduction 'CrystalClear (Rigaku Inc., 2007)'
_computing_molecular_graphics 'XP in Siemens SHELXTL (Sheldrick, 1994)'
_computing_publication_material 'SHELX97 (Sheldrick, 1997)'
_computing_structure_refinement 'SHELXL-97 (Sheldrick, 1997)'
_computing_structure_solution 'SHELXS-97 (Sheldrick, 1990)'
_diffrn_ambient_temperature 173(2)
_diffrn_measured_fraction_theta_full 0.998
_diffrn_measured_fraction_theta_max 0.998
_diffrn_measurement_device_type 'Saturn724+ CCD'
_diffrn_measurement_method '\w scans at fixed \c = 45\%'
_diffrn_radiation_monochromator graphite
_diffrn_radiation_source 'sealed tube'
_diffrn_radiation_type MoK\a
_diffrn_radiation_wavelength 0.71073
_diffrn_reflns_av_R_equivalents 0.0578
_diffrn_reflns_av_sigmaI/netI 0.0524
_diffrn_reflns_limit_h_max 38
_diffrn_reflns_limit_h_min -38
_diffrn_reflns_limit_k_max 22
_diffrn_reflns_limit_k_min -21
_diffrn_reflns_limit_l_max 32
_diffrn_reflns_limit_l_min -32
_diffrn_reflns_number 46439
_diffrn_reflns_theta_full 26.36
_diffrn_reflns_theta_max 26.36
_diffrn_reflns_theta_min 1.37
_exptl_absorpt_coefficient_mu 0.067
_exptl_absorpt_correction_T_max 0.9802
_exptl_absorpt_correction_T_min 0.9769
_exptl_absorpt_correction_type multi-scan
_exptl_absorpt_process_details 'CrystalClear (Rigaku Inc., 2007)'
_exptl_crystal_colour colorless
_exptl_crystal_density_diffrn 1.027
_exptl_crystal_density_method 'not measured'
_exptl_crystal_description block
_exptl_crystal_F_000 4096
_exptl_crystal_size_max 0.35
_exptl_crystal_size_mid 0.32
_exptl_crystal_size_min 0.30
_refine_diff_density_max 0.581
_refine_diff_density_min -0.369
_refine_diff_density_rms 0.079
_refine_ls_extinction_method none
_refine_ls_goodness_of_fit_ref 1.087
_refine_ls_hydrogen_treatment constr
_refine_ls_matrix_type full
_refine_ls_number_parameters 659
_refine_ls_number_reflns 12708
_refine_ls_number_restraints 0
_refine_ls_restrained_S_all 1.087
_refine_ls_R_factor_all 0.1063
_refine_ls_R_factor_gt 0.0840
_refine_ls_shift/su_max 0.000
_refine_ls_shift/su_mean 0.000
_refine_ls_structure_factor_coef Fsqd
_refine_ls_weighting_details 'calc w=1/[\s^2^(Fo^2^)+(0.1066P)^2^+15.9383P] where P=(Fo^2^+2Fc^2^)/3'
_refine_ls_weighting_scheme calc
_refine_ls_wR_factor_gt 0.2241
_refine_ls_wR_factor_ref 0.2385
_reflns_number_gt 9669
_reflns_number_total 12708
_reflns_threshold_expression >2sigma(I)
_cod_data_source_file HPB-bipy-ete.cif
_cod_data_source_block HPB-bipy-ete
_cod_original_sg_symbol_H-M C2/c
_cod_database_code 4510811

loop_
_symmetry_equiv_pos_as_xyz
'x, y, z'
'-x, y, -z+1/2'
'x+1/2, y+1/2, z'
'-x+1/2, y+1/2, -z+1/2'
'-x, -y, -z'
'x, -y, z-1/2'
'-x+1/2, -y+1/2, -z'
'x+1/2, -y+1/2, z-1/2'

loop_
_atom_site_label
_atom_site_type_symbol
_atom_site_fract_x
_atom_site_fract_y
_atom_site_fract_z
_atom_site_U_iso_or_equiv
_atom_site_adp_type
_atom_site_occupancy
_atom_site_symmetry_multiplicity
_atom_site_calc_flag
_atom_site_refinement_flags
O1 O 0.46889(8) 1.09697(13) 0.56585(10) 0.0490(6) Uani 1 1 d .
H1 H 0.4973 1.0984 0.5694 0.073 Uiso 1 1 calc R
O2 O 0.51732(7) 1.07450(13) 0.66548(10) 0.0495(6) Uani 1 1 d .
O3 O 0.10185(10) 0.72044(12) 0.57883(12) 0.0624(7) Uani 1 1 d .
H3 H 0.0907 0.6810 0.5842 0.094 Uiso 1 1 calc R
O4 O 0.14211(11) 0.72637(12) 0.68005(13) 0.0658(7) Uani 1 1 d .
O5 O 0.10579(9) 1.46665(12) 0.58566(11) 0.0539(6) Uani 1 1 d .
O6 O 0.15920(9) 1.46832(12) 0.68702(11) 0.0528(6) Uani 1 1 d .
H6 H 0.1420 1.5058 0.6835 0.079 Uiso 1 1 calc R
O1W O 0.11789(8) 0.41075(11) 0.19896(9) 0.0422(5) Uani 1 1 d .
H1WA H 0.1277 0.3671 0.2009 0.063 Uiso 1 1 d R
H1WB H 0.0883 0.4105 0.1921 0.063 Uiso 1 1 d R
O2W O 0.05201(7) 0.59368(10) 0.55990(8) 0.0325(4) Uani 1 1 d .
H2WA H 0.0431 0.5961 0.5234 0.049 Uiso 1 1 d R
H2WB H 0.0698 0.5553 0.5741 0.049 Uiso 1 1 d R
N1 N 0.02795(10) 0.60573(14) 0.44560(11) 0.0425(6) Uani 1 1 d .
C1 C 0.29158(9) 1.09102(13) 0.62304(11) 0.0261(5) Uani 1 1 d .
C2 C 0.27072(9) 1.15877(13) 0.62546(11) 0.0246(5) Uani 1 1 d .
C3 C 0.22621(9) 1.15942(13) 0.62606(12) 0.0279(5) Uani 1 1 d .
C4 C 0.20246(9) 1.09301(13) 0.62516(11) 0.0239(5) Uani 1 1 d .
C5 C 0.22428(9) 1.02536(13) 0.62437(11) 0.0252(5) Uani 1 1 d .
C6 C 0.26871(9) 1.02420(13) 0.62315(11) 0.0249(5) Uani 1 1 d .
C7 C 0.33905(9) 1.09022(13) 0.62172(12) 0.0266(5) Uani 1 1 d .
C8 C 0.38585(11) 1.0716(2) 0.67336(13) 0.0467(8) Uani 1 1 d .
H8 H 0.3878 1.0588 0.7097 0.056 Uiso 1 1 calc R
C9 C 0.42992(11) 1.0717(2) 0.67221(14) 0.0463(8) Uani 1 1 d .
H9 H 0.4618 1.0603 0.7082 0.056 Uiso 1 1 calc R
C10 C 0.42787(9) 1.08836(13) 0.61920(12) 0.0278(5) Uani 1 1 d .
C11 C 0.38166(11) 1.10573(19) 0.56806(14) 0.0471(8) Uani 1 1 d .
H11 H 0.3796 1.1168 0.5313 0.056 Uiso 1 1 calc R
C12 C 0.33764(11) 1.1074(2) 0.56939(14) 0.0473(8) Uani 1 1 d .
H12 H 0.3060 1.1205 0.5336 0.057 Uiso 1 1 calc R
C13 C 0.47602(10) 1.08600(14) 0.61977(13) 0.0320(6) Uani 1 1 d .
C14 C 0.29567(9) 1.22938(13) 0.62596(12) 0.0284(5) Uani 1 1 d .
C15 C 0.34243(12) 1.25055(18) 0.67513(14) 0.0514(9) Uani 1 1 d .
H15 H 0.3587 1.2213 0.7110 0.062 Uiso 1 1 calc R
C16 C 0.36613(14) 1.31435(19) 0.67293(16) 0.0608(10) Uani 1 1 d .
H16 H 0.3983 1.3279 0.7076 0.073 Uiso 1 1 calc R
C17 C 0.34419(12) 1.35868(16) 0.62161(16) 0.0445(7) Uani 1 1 d .
C18 C 0.29707(13) 1.33862(19) 0.57413(17) 0.0555(9) Uani 1 1 d .
H18 H 0.2803 1.3689 0.5389 0.067 Uiso 1 1 calc R
C19 C 0.27266(11) 1.27534(16) 0.57560(14) 0.0441(7) Uani 1 1 d .
H19 H 0.2397 1.2634 0.5416 0.053 Uiso 1 1 calc R
C20 C 0.37305(13) 1.42546(19) 0.6184(2) 0.0616(10) Uani 1 1 d .
C21 C 0.4179(2) 1.3957(3) 0.6154(4) 0.157(4) Uani 1 1 d .
H21C H 0.4367 1.4371 0.6126 0.235 Uiso 1 1 calc R
H21A H 0.4047 1.3642 0.5794 0.235 Uiso 1 1 calc R
H21B H 0.4408 1.3670 0.6521 0.235 Uiso 1 1 calc R
C22 C 0.3933(3) 1.4720(3) 0.6744(3) 0.127(3) Uani 1 1 d .
H22B H 0.3663 1.4801 0.6822 0.191 Uiso 1 1 calc R
H22C H 0.4048 1.5196 0.6682 0.191 Uiso 1 1 calc R
H22A H 0.4222 1.4468 0.7093 0.191 Uiso 1 1 calc R
C23 C 0.34040(18) 1.4742(2) 0.5650(2) 0.0847(14) Uani 1 1 d .
H23C H 0.3598 1.5182 0.5678 0.127 Uiso 1 1 calc R
H23B H 0.3101 1.4889 0.5648 0.127 Uiso 1 1 calc R
H23A H 0.3299 1.4475 0.5275 0.127 Uiso 1 1 calc R
C24 C 0.20359(9) 1.23199(13) 0.62827(12) 0.0277(5) Uani 1 1 d .
C25 C 0.22716(10) 1.27285(14) 0.68166(12) 0.0321(6) Uani 1 1 d .
H25 H 0.2581 1.2557 0.7164 0.039 Uiso 1 1 calc R
C26 C 0.20581(10) 1.33869(14) 0.68462(12) 0.0327(6) Uani 1 1 d .
H26 H 0.2214 1.3653 0.7218 0.039 Uiso 1 1 calc R
C27 C 0.16172(10) 1.36553(14) 0.63326(13) 0.0308(6) Uani 1 1 d .
C28 C 0.13751(10) 1.32438(15) 0.57966(12) 0.0321(6) Uani 1 1 d .
H28 H 0.1068 1.3418 0.5447 0.039 Uiso 1 1 calc R
C29 C 0.15855(10) 1.25783(14) 0.57767(12) 0.0304(6) Uani 1 1 d .
H29 H 0.1419 1.2296 0.5412 0.037 Uiso 1 1 calc R
C30 C 0.14065(10) 1.43856(14) 0.63486(13) 0.0312(6) Uani 1 1 d .
C31 C 0.15383(9) 1.09514(13) 0.62356(12) 0.0266(5) Uani 1 1 d .
C32 C 0.15210(10) 1.12508(15) 0.67177(13) 0.0325(6) Uani 1 1 d .
H32 H 0.1825 1.1433 0.7067 0.039 Uiso 1 1 calc R
C33 C 0.10676(11) 1.12829(16) 0.66901(14) 0.0379(6) Uani 1 1 d .
H33 H 0.1067 1.1484 0.7025 0.045 Uiso 1 1 calc R
C34 C 0.06074(10) 1.10273(14) 0.61834(13) 0.0309(6) Uani 1 1 d .
C35 C 0.06313(10) 1.07145(16) 0.57145(14) 0.0370(6) Uani 1 1 d .
H35 H 0.0330 1.0516 0.5371 0.044 Uiso 1 1 calc R
C36 C 0.10863(10) 1.06857(15) 0.57377(12) 0.0315(6) Uani 1 1 d .
H36 H 0.1088 1.0479 0.5405 0.038 Uiso 1 1 calc R
C37 C 0.01096(11) 1.11108(17) 0.61604(16) 0.0447(7) Uani 1 1 d .
C38 C -0.00091(16) 1.1939(2) 0.6131(3) 0.0865(15) Uani 1 1 d .
H38A H -0.0063 1.2148 0.5755 0.130 Uiso 1 1 calc R
H38C H 0.0278 1.2190 0.6482 0.130 Uiso 1 1 calc R
H38B H -0.0318 1.2007 0.6138 0.130 Uiso 1 1 calc R
C39 C 0.01694(15) 1.0787(2) 0.67346(19) 0.0669(11) Uani 1 1 d .
H39B H -0.0149 1.0853 0.6719 0.100 Uiso 1 1 calc R
H39C H 0.0448 1.1039 0.7093 0.100 Uiso 1 1 calc R
H39A H 0.0247 1.0260 0.6759 0.100 Uiso 1 1 calc R
C40 C -0.03415(13) 1.0726(2) 0.56047(19) 0.0664(11) Uani 1 1 d .
H40B H -0.0404 1.0957 0.5232 0.100 Uiso 1 1 calc R
H40C H -0.0647 1.0774 0.5620 0.100 Uiso 1 1 calc R
H40A H -0.0262 1.0203 0.5608 0.100 Uiso 1 1 calc R
C41 C 0.19950(9) 0.95428(13) 0.62527(12) 0.0264(5) Uani 1 1 d .
C42 C 0.19584(10) 0.93787(14) 0.67458(12) 0.0295(5) Uani 1 1 d .
H42 H 0.2083 0.9720 0.7072 0.035 Uiso 1 1 calc R
C43 C 0.17419(10) 0.87219(14) 0.67673(13) 0.0331(6) Uani 1 1 d .
H43 H 0.1724 0.8609 0.7109 0.040 Uiso 1 1 calc R
C44 C 0.15504(10) 0.82258(14) 0.62821(13) 0.0325(6) Uani 1 1 d .
C45 C 0.15753(11) 0.83916(14) 0.57840(13) 0.0338(6) Uani 1 1 d .
H45 H 0.1438 0.8059 0.5451 0.041 Uiso 1 1 calc R
C46 C 0.18008(10) 0.90460(14) 0.57696(13) 0.0314(6) Uani 1 1 d .
H46 H 0.1823 0.9155 0.5430 0.038 Uiso 1 1 calc R
C47 C 0.13210(11) 0.75210(15) 0.63085(14) 0.0372(6) Uani 1 1 d .
C48 C 0.29167(9) 0.95178(13) 0.62312(12) 0.0275(5) Uani 1 1 d .
C49 C 0.31233(10) 0.90485(14) 0.67317(13) 0.0327(6) Uani 1 1 d .
H49 H 0.3136 0.9202 0.7087 0.039 Uiso 1 1 calc R
C50 C 0.33100(10) 0.83605(15) 0.67176(13) 0.0352(6) Uani 1 1 d .
H50 H 0.3448 0.8050 0.7064 0.042 Uiso 1 1 calc R
C51 C 0.33012(10) 0.81123(14) 0.62075(12) 0.0309(6) Uani 1 1 d .
C52 C 0.31064(10) 0.85889(15) 0.57155(13) 0.0338(6) Uani 1 1 d .
H52 H 0.3099 0.8440 0.5363 0.041 Uiso 1 1 calc R
C53 C 0.29216(10) 0.92797(15) 0.57291(13) 0.0328(6) Uani 1 1 d .
H53 H 0.2796 0.9597 0.5388 0.039 Uiso 1 1 calc R
C54 C 0.34897(12) 0.73291(15) 0.62027(15) 0.0407(7) Uani 1 1 d .
C55 C 0.34748(14) 0.71729(19) 0.56180(17) 0.0558(9) Uani 1 1 d .
H55C H 0.3678 0.7544 0.5569 0.084 Uiso 1 1 calc R
H55A H 0.3121 0.7192 0.5268 0.084 Uiso 1 1 calc R
H55B H 0.3616 0.6682 0.5643 0.084 Uiso 1 1 calc R
C56 C 0.40384(13) 0.72220(18) 0.67501(16) 0.0523(8) Uani 1 1 d .
H56C H 0.4048 0.7291 0.7128 0.078 Uiso 1 1 calc R
H56B H 0.4263 0.7584 0.6731 0.078 Uiso 1 1 calc R
H56A H 0.4154 0.6723 0.6741 0.078 Uiso 1 1 calc R
C57 C 0.31330(16) 0.67794(17) 0.6247(2) 0.0656(11) Uani 1 1 d .
H57B H 0.2781 0.6856 0.5903 0.098 Uiso 1 1 calc R
H57C H 0.3152 0.6859 0.6629 0.098 Uiso 1 1 calc R
H57A H 0.3239 0.6274 0.6236 0.098 Uiso 1 1 calc R
C58 C -0.01989(13) 0.61313(19) 0.39881(15) 0.0497(8) Uani 1 1 d .
H58 H -0.0457 0.6188 0.4072 0.060 Uiso 1 1 calc R
C59 C -0.03444(13) 0.61306(18) 0.33902(15) 0.0495(8) Uani 1 1 d .
H59 H -0.0695 0.6174 0.3076 0.059 Uiso 1 1 calc R
C60 C 0.00168(13) 0.60667(16) 0.32450(13) 0.0422(7) Uani 1 1 d .
C61 C 0.05270(13) 0.60005(17) 0.37386(15) 0.0467(8) Uani 1 1 d .
H61 H 0.0794 0.5962 0.3668 0.056 Uiso 1 1 calc R
C62 C 0.06363(13) 0.59918(18) 0.43252(14) 0.0465(7) Uani 1 1 d .
H62 H 0.0982 0.5937 0.4652 0.056 Uiso 1 1 calc R
C63 C -0.01502(14) 0.60656(17) 0.26020(15) 0.0478(8) Uani 1 1 d .
H63 H -0.0507 0.6065 0.2309 0.057 Uiso 1 1 calc R

loop_
_atom_site_aniso_label
_atom_site_aniso_U_11
_atom_site_aniso_U_22
_atom_site_aniso_U_33
_atom_site_aniso_U_23
_atom_site_aniso_U_13
_atom_site_aniso_U_12
O1 0.0372(11) 0.0716(15) 0.0518(13) 0.0027(11) 0.0329(10) -0.0008(11)
O2 0.0257(10) 0.0683(15) 0.0573(14) 0.0128(11) 0.0244(10) 0.0051(10)
O3 0.0644(15) 0.0378(13) 0.0847(18) -0.0175(12) 0.0403(14) -0.0276(11)
O4 0.105(2) 0.0344(12) 0.0876(19) 0.0049(12) 0.0712(18) -0.0122(13)
O5 0.0582(14) 0.0361(12) 0.0755(16) 0.0171(11) 0.0416(13) 0.0217(11)
O6 0.0646(15) 0.0343(12) 0.0736(16) -0.0101(11) 0.0467(13) 0.0091(10)
O1W 0.0377(11) 0.0504(13) 0.0458(12) -0.0047(10) 0.0274(10) 0.0027(9)
O2W 0.0376(10) 0.0337(10) 0.0328(10) -0.0002(8) 0.0235(8) -0.0006(8)
N1 0.0513(15) 0.0444(14) 0.0398(14) -0.0034(11) 0.0301(13) -0.0111(12)
C1 0.0251(12) 0.0249(12) 0.0287(13) 0.0018(10) 0.0148(10) 0.0012(10)
C2 0.0244(11) 0.0205(12) 0.0282(12) -0.0026(10) 0.0138(10) -0.0018(9)
C3 0.0269(12) 0.0227(12) 0.0332(13) -0.0026(10) 0.0158(11) -0.0025(10)
C4 0.0220(11) 0.0219(12) 0.0302(13) -0.0021(10) 0.0158(10) 0.0002(9)
C5 0.0291(12) 0.0212(12) 0.0294(13) 0.0012(10) 0.0186(11) -0.0007(10)
C6 0.0256(12) 0.0204(12) 0.0325(13) 0.0014(10) 0.0181(10) 0.0022(9)
C7 0.0278(12) 0.0210(12) 0.0354(14) -0.0014(10) 0.0201(11) 0.0008(10)
C8 0.0282(14) 0.085(2) 0.0303(15) 0.0034(15) 0.0182(12) 0.0055(15)
C9 0.0250(13) 0.081(2) 0.0352(15) 0.0087(15) 0.0176(12) 0.0059(14)
C10 0.0238(12) 0.0280(13) 0.0367(14) 0.0017(11) 0.0197(11) -0.0004(10)
C11 0.0355(15) 0.073(2) 0.0419(17) 0.0174(16) 0.0267(14) 0.0075(15)
C12 0.0279(14) 0.082(2) 0.0359(15) 0.0202(16) 0.0200(13) 0.0062(14)
C13 0.0285(13) 0.0299(14) 0.0418(15) 0.0030(12) 0.0219(12) 0.0002(10)
C14 0.0268(12) 0.0233(12) 0.0431(15) -0.0017(11) 0.0243(12) -0.0012(10)
C15 0.0469(18) 0.0467(19) 0.0384(16) 0.0024(15) 0.0088(14) -0.0193(15)
C16 0.053(2) 0.051(2) 0.055(2) -0.0037(17) 0.0139(17) -0.0303(17)
C17 0.0406(16) 0.0276(14) 0.068(2) 0.0053(14) 0.0313(16) -0.0039(12)
C18 0.0426(17) 0.0453(19) 0.070(2) 0.0204(17) 0.0254(17) -0.0025(14)
C19 0.0317(14) 0.0381(16) 0.0462(17) 0.0112(14) 0.0106(13) -0.0076(12)
C20 0.0448(18) 0.0425(19) 0.090(3) 0.0090(19) 0.0321(19) -0.0111(15)
C21 0.117(5) 0.075(3) 0.354(11) 0.069(5) 0.177(7) 0.016(3)
C22 0.159(6) 0.081(4) 0.100(4) -0.007(3) 0.043(4) -0.067(4)
C23 0.088(3) 0.047(2) 0.127(4) 0.028(2) 0.064(3) -0.006(2)
C24 0.0271(12) 0.0234(12) 0.0400(14) 0.0025(11) 0.0231(11) 0.0003(10)
C25 0.0288(13) 0.0247(13) 0.0367(14) -0.0015(11) 0.0139(11) 0.0018(10)
C26 0.0321(13) 0.0278(13) 0.0348(14) -0.0042(11) 0.0160(12) 0.0029(11)
C27 0.0332(13) 0.0252(13) 0.0454(16) 0.0033(12) 0.0287(13) 0.0038(11)
C28 0.0349(14) 0.0315(14) 0.0334(14) 0.0077(11) 0.0208(12) 0.0102(11)
C29 0.0316(13) 0.0283(13) 0.0340(14) -0.0022(11) 0.0194(11) 0.0017(11)
C30 0.0326(13) 0.0252(13) 0.0455(16) 0.0028(12) 0.0276(13) 0.0028(11)
C31 0.0271(12) 0.0187(12) 0.0373(14) 0.0040(10) 0.0198(11) 0.0015(9)
C32 0.0289(13) 0.0334(14) 0.0385(15) -0.0049(12) 0.0204(12) -0.0039(11)
C33 0.0373(15) 0.0408(16) 0.0482(17) -0.0062(13) 0.0315(14) -0.0044(12)
C34 0.0282(13) 0.0257(13) 0.0470(16) 0.0034(11) 0.0258(12) 0.0015(10)
C35 0.0280(13) 0.0381(15) 0.0446(16) -0.0043(13) 0.0196(12) -0.0030(11)
C36 0.0302(13) 0.0324(14) 0.0376(14) -0.0061(12) 0.0221(12) -0.0046(11)
C37 0.0335(15) 0.0432(17) 0.072(2) -0.0041(15) 0.0380(16) -0.0019(12)
C38 0.066(2) 0.049(2) 0.180(5) 0.001(3) 0.090(3) 0.0126(19)
C39 0.060(2) 0.085(3) 0.082(3) -0.013(2) 0.055(2) -0.017(2)
C40 0.0335(17) 0.084(3) 0.086(3) -0.008(2) 0.0347(18) -0.0021(17)
C41 0.0232(11) 0.0211(12) 0.0362(14) 0.0005(10) 0.0169(11) 0.0008(9)
C42 0.0312(13) 0.0247(13) 0.0326(13) -0.0019(11) 0.0173(11) -0.0018(10)
C43 0.0378(14) 0.0268(13) 0.0407(15) 0.0041(12) 0.0253(13) -0.0019(11)
C44 0.0332(13) 0.0225(13) 0.0485(16) 0.0013(12) 0.0267(13) -0.0023(10)
C45 0.0395(15) 0.0262(13) 0.0383(15) -0.0056(12) 0.0228(13) -0.0061(11)
C46 0.0339(13) 0.0253(13) 0.0395(15) -0.0045(11) 0.0228(12) -0.0040(10)
C47 0.0449(16) 0.0239(13) 0.0532(18) -0.0008(13) 0.0334(15) -0.0047(12)
C48 0.0266(12) 0.0203(12) 0.0412(14) -0.0008(11) 0.0220(11) 0.0017(10)
C49 0.0367(14) 0.0307(14) 0.0363(15) 0.0016(12) 0.0236(12) 0.0077(11)
C50 0.0355(14) 0.0289(14) 0.0431(16) 0.0064(12) 0.0226(13) 0.0073(11)
C51 0.0295(13) 0.0230(13) 0.0452(16) -0.0040(11) 0.0235(12) -0.0013(10)
C52 0.0351(14) 0.0320(14) 0.0403(15) -0.0035(12) 0.0243(12) 0.0032(11)
C53 0.0343(13) 0.0303(14) 0.0422(15) 0.0058(12) 0.0262(12) 0.0057(11)
C54 0.0461(16) 0.0211(13) 0.067(2) -0.0014(13) 0.0384(16) 0.0032(12)
C55 0.064(2) 0.0393(18) 0.069(2) -0.0068(16) 0.0397(19) 0.0114(16)
C56 0.0529(19) 0.0387(17) 0.074(2) 0.0098(16) 0.0401(18) 0.0199(15)
C57 0.075(2) 0.0268(16) 0.118(3) -0.0063(19) 0.067(3) -0.0020(16)
C58 0.0526(19) 0.054(2) 0.0478(18) -0.0070(16) 0.0311(16) -0.0094(15)
C59 0.0510(19) 0.0480(19) 0.0445(18) -0.0019(15) 0.0226(15) -0.0034(15)
C60 0.0574(19) 0.0307(15) 0.0363(16) -0.0041(12) 0.0240(15) -0.0081(13)
C61 0.059(2) 0.0454(18) 0.0496(19) -0.0061(15) 0.0388(17) -0.0115(15)
C62 0.0447(17) 0.055(2) 0.0388(16) -0.0021(14) 0.0218(14) -0.0080(14)
C63 0.0554(19) 0.0413(17) 0.0480(18) -0.0012(14) 0.0289(15) -0.0037(14)

loop_
_atom_type_symbol
_atom_type_description
_atom_type_scat_dispersion_real
_atom_type_scat_dispersion_imag
_atom_type_scat_source
C C 0.0033 0.0016 'International Tables Vol C Tables 4.2.6.8 and 6.1.1.4'
H H 0.0000 0.0000 'International Tables Vol C Tables 4.2.6.8 and 6.1.1.4'
N N 0.0061 0.0033 'International Tables Vol C Tables 4.2.6.8 and 6.1.1.4'
O O 0.0106 0.0060 'International Tables Vol C Tables 4.2.6.8 and 6.1.1.4'

loop_
_geom_angle_atom_site_label_1
_geom_angle_atom_site_label_2
_geom_angle_atom_site_label_3
_geom_angle
_geom_angle_site_symmetry_1
C13 O1 H1 109.5 .
C47 O3 H3 109.5 .
C30 O6 H6 109.5 .
H1WA O1W H1WB 109.3 .
H2WA O2W H2WB 106.1 .
C58 N1 C62 116.7(3) .
C6 C1 C2 120.3(2) .
C6 C1 C7 120.0(2) .
C2 C1 C7 119.7(2) .
C3 C2 C1 119.6(2) .
C3 C2 C14 120.6(2) .
C1 C2 C14 119.8(2) .
C2 C3 C4 120.7(2) .
C2 C3 C24 119.7(2) .
C4 C3 C24 119.6(2) .
C3 C4 C5 119.4(2) .
C3 C4 C31 119.7(2) .
C5 C4 C31 120.9(2) .
C6 C5 C4 120.3(2) .
C6 C5 C41 120.5(2) .
C4 C5 C41 119.2(2) .
C5 C6 C1 119.7(2) .
C5 C6 C48 119.5(2) .
C1 C6 C48 120.8(2) .
C12 C7 C8 118.0(2) .
C12 C7 C1 121.4(2) .
C8 C7 C1 120.6(2) .
C7 C8 C9 120.5(3) .
C7 C8 H8 119.8 .
C9 C8 H8 119.8 .
C10 C9 C8 120.9(3) .
C10 C9 H9 119.6 .
C8 C9 H9 119.6 .
C11 C10 C9 118.7(2) .
C11 C10 C13 122.4(2) .
C9 C10 C13 119.0(2) .
C10 C11 C12 120.6(3) .
C10 C11 H11 119.7 .
C12 C11 H11 119.7 .
C7 C12 C11 121.3(3) .
C7 C12 H12 119.4 .
C11 C12 H12 119.4 .
O2 C13 O1 123.7(2) .
O2 C13 C10 122.7(2) .
O1 C13 C10 113.6(2) .
C15 C14 C19 117.4(2) .
C15 C14 C2 122.0(2) .
C19 C14 C2 120.6(2) .
C14 C15 C16 120.7(3) .
C14 C15 H15 119.6 .
C16 C15 H15 119.6 .
C17 C16 C15 121.9(3) .
C17 C16 H16 119.0 .
C15 C16 H16 119.0 .
C18 C17 C16 116.7(3) .
C18 C17 C20 122.3(3) .
C16 C17 C20 120.9(3) .
C17 C18 C19 122.1(3) .
C17 C18 H18 118.9 .
C19 C18 H18 118.9 .
C14 C19 C18 121.0(3) .
C14 C19 H19 119.5 .
C18 C19 H19 119.5 .
C23 C20 C22 107.0(4) .
C23 C20 C17 113.3(3) .
C22 C20 C17 109.8(4) .
C23 C20 C21 109.6(4) .
C22 C20 C21 109.5(5) .
C17 C20 C21 107.6(3) .
C20 C21 H21C 109.5 .
C20 C21 H21A 109.5 .
H21C C21 H21A 109.5 .
C20 C21 H21B 109.5 .
H21C C21 H21B 109.5 .
H21A C21 H21B 109.5 .
C20 C22 H22B 109.5 .
C20 C22 H22C 109.5 .
H22B C22 H22C 109.5 .
C20 C22 H22A 109.5 .
H22B C22 H22A 109.5 .
H22C C22 H22A 109.5 .
C20 C23 H23C 109.5 .
C20 C23 H23B 109.5 .
H23C C23 H23B 109.5 .
C20 C23 H23A 109.5 .
H23C C23 H23A 109.5 .
H23B C23 H23A 109.5 .
C25 C24 C29 119.2(2) .
C25 C24 C3 120.1(2) .
C29 C24 C3 120.7(2) .
C24 C25 C26 120.5(2) .
C24 C25 H25 119.8 .
C26 C25 H25 119.8 .
C27 C26 C25 120.0(2) .
C27 C26 H26 120.0 .
C25 C26 H26 120.0 .
C26 C27 C28 119.8(2) .
C26 C27 C30 120.3(2) .
C28 C27 C30 119.9(2) .
C29 C28 C27 119.6(2) .
C29 C28 H28 120.2 .
C27 C28 H28 120.2 .
C24 C29 C28 120.8(2) .
C24 C29 H29 119.6 .
C28 C29 H29 119.6 .
O5 C30 O6 124.1(2) .
O5 C30 C27 118.8(3) .
O6 C30 C27 117.1(2) .
C36 C31 C32 117.6(2) .
C36 C31 C4 121.0(2) .
C32 C31 C4 121.3(2) .
C33 C32 C31 120.7(2) .
C33 C32 H32 119.7 .
C31 C32 H32 119.7 .
C32 C33 C34 122.0(3) .
C32 C33 H33 119.0 .
C34 C33 H33 119.0 .
C35 C34 C33 116.8(2) .
C35 C34 C37 123.1(3) .
C33 C34 C37 120.0(2) .
C36 C35 C34 121.4(3) .
C36 C35 H35 119.3 .
C34 C35 H35 119.3 .
C31 C36 C35 121.4(2) .
C31 C36 H36 119.3 .
C35 C36 H36 119.3 .
C39 C37 C34 110.2(3) .
C39 C37 C40 108.4(3) .
C34 C37 C40 112.4(3) .
C39 C37 C38 108.8(3) .
C34 C37 C38 108.1(2) .
C40 C37 C38 108.9(3) .
C37 C38 H38A 109.5 .
C37 C38 H38C 109.5 .
H38A C38 H38C 109.5 .
C37 C38 H38B 109.5 .
H38A C38 H38B 109.5 .
H38C C38 H38B 109.5 .
C37 C39 H39B 109.5 .
C37 C39 H39C 109.5 .
H39B C39 H39C 109.5 .
C37 C39 H39A 109.5 .
H39B C39 H39A 109.5 .
H39C C39 H39A 109.5 .
C37 C40 H40B 109.5 .
C37 C40 H40C 109.5 .
H40B C40 H40C 109.5 .
C37 C40 H40A 109.5 .
H40B C40 H40A 109.5 .
H40C C40 H40A 109.5 .
C42 C41 C46 119.3(2) .
C42 C41 C5 119.9(2) .
C46 C41 C5 120.8(2) .
C43 C42 C41 120.7(2) .
C43 C42 H42 119.7 .
C41 C42 H42 119.7 .
C42 C43 C44 119.6(2) .
C42 C43 H43 120.2 .
C44 C43 H43 120.2 .
C45 C44 C43 120.1(2) .
C45 C44 C47 120.5(2) .
C43 C44 C47 119.4(2) .
C44 C45 C46 120.0(2) .
C44 C45 H45 120.0 .
C46 C45 H45 120.0 .
C45 C46 C41 120.2(2) .
C45 C46 H46 119.9 .
C41 C46 H46 119.9 .
O4 C47 O3 123.6(3) .
O4 C47 C44 121.1(3) .
O3 C47 C44 115.3(3) .
C53 C48 C49 117.5(2) .
C53 C48 C6 121.6(2) .
C49 C48 C6 120.9(2) .
C50 C49 C48 120.8(2) .
C50 C49 H49 119.6 .
C48 C49 H49 119.6 .
C49 C50 C51 121.7(3) .
C49 C50 H50 119.1 .
C51 C50 H50 119.1 .
C52 C51 C50 117.3(2) .
C52 C51 C54 122.9(2) .
C50 C51 C54 119.8(2) .
C51 C52 C53 121.2(3) .
C51 C52 H52 119.4 .
C53 C52 H52 119.4 .
C52 C53 C48 121.5(2) .
C52 C53 H53 119.3 .
C48 C53 H53 119.3 .
C55 C54 C56 108.8(3) .
C55 C54 C51 112.0(2) .
C56 C54 C51 110.3(2) .
C55 C54 C57 108.9(3) .
C56 C54 C57 109.4(3) .
C51 C54 C57 107.5(2) .
C54 C55 H55C 109.5 .
C54 C55 H55A 109.5 .
H55C C55 H55A 109.5 .
C54 C55 H55B 109.5 .
H55C C55 H55B 109.5 .
H55A C55 H55B 109.5 .
C54 C56 H56C 109.5 .
C54 C56 H56B 109.5 .
H56C C56 H56B 109.5 .
C54 C56 H56A 109.5 .
H56C C56 H56A 109.5 .
H56B C56 H56A 109.5 .
C54 C57 H57B 109.5 .
C54 C57 H57C 109.5 .
H57B C57 H57C 109.5 .
C54 C57 H57A 109.5 .
H57B C57 H57A 109.5 .
H57C C57 H57A 109.5 .
N1 C58 C59 124.2(3) .
N1 C58 H58 117.9 .
C59 C58 H58 117.9 .
C58 C59 C60 120.1(3) .
C58 C59 H59 119.9 .
C60 C59 H59 119.9 .
C59 C60 C61 116.2(3) .
C59 C60 C63 118.9(3) .
C61 C60 C63 124.9(3) .
C62 C61 C60 119.6(3) .
C62 C61 H61 120.2 .
C60 C61 H61 120.2 .
N1 C62 C61 123.2(3) .
N1 C62 H62 118.4 .
C61 C62 H62 118.4 .
C63 C63 C60 125.6(4) 2
C63 C63 H63 117.2 2
C60 C63 H63 117.2 .

loop_
_geom_bond_atom_site_label_1
_geom_bond_atom_site_label_2
_geom_bond_distance
_geom_bond_site_symmetry_2
O1 C13 1.319(3) .
O1 H1 0.8400 .
O2 C13 1.209(3) .
O3 C47 1.296(4) .
O3 H3 0.8400 .
O4 C47 1.240(4) .
O5 C30 1.257(3) .
O6 C30 1.278(3) .
O6 H6 0.8400 .
O1W H1WA 0.8400 .
O1W H1WB 0.8401 .
O2W H2WA 0.8399 .
O2W H2WB 0.8401 .
N1 C58 1.327(4) .
N1 C62 1.337(4) .
C1 C6 1.408(3) .
C1 C2 1.409(3) .
C1 C7 1.501(3) .
C2 C3 1.398(3) .
C2 C14 1.496(3) .
C3 C4 1.408(3) .
C3 C24 1.510(3) .
C4 C5 1.409(3) .
C4 C31 1.496(3) .
C5 C6 1.405(3) .
C5 C41 1.511(3) .
C6 C48 1.497(3) .
C7 C12 1.382(4) .
C7 C8 1.389(4) .
C8 C9 1.392(4) .
C8 H8 0.9500 .
C9 C10 1.387(4) .
C9 H9 0.9500 .
C10 C11 1.369(4) .
C10 C13 1.496(3) .
C11 C12 1.394(4) .
C11 H11 0.9500 .
C12 H12 0.9500 .
C14 C15 1.376(4) .
C14 C19 1.386(4) .
C15 C16 1.392(4) .
C15 H15 0.9500 .
C16 C17 1.386(5) .
C16 H16 0.9500 .
C17 C18 1.361(5) .
C17 C20 1.539(4) .
C18 C19 1.390(4) .
C18 H18 0.9500 .
C19 H19 0.9500 .
C20 C23 1.492(6) .
C20 C22 1.501(7) .
C20 C21 1.542(6) .
C21 H21C 0.9800 .
C21 H21A 0.9800 .
C21 H21B 0.9800 .
C22 H22B 0.9800 .
C22 H22C 0.9800 .
C22 H22A 0.9800 .
C23 H23C 0.9800 .
C23 H23B 0.9800 .
C23 H23A 0.9800 .
C24 C25 1.388(4) .
C24 C29 1.388(4) .
C25 C26 1.391(4) .
C25 H25 0.9500 .
C26 C27 1.388(4) .
C26 H26 0.9500 .
C27 C28 1.395(4) .
C27 C30 1.490(3) .
C28 C29 1.389(4) .
C28 H28 0.9500 .
C29 H29 0.9500 .
C31 C36 1.387(4) .
C31 C32 1.402(4) .
C32 C33 1.379(4) .
C32 H32 0.9500 .
C33 C34 1.403(4) .
C33 H33 0.9500 .
C34 C35 1.391(4) .
C34 C37 1.530(3) .
C35 C36 1.389(4) .
C35 H35 0.9500 .
C36 H36 0.9500 .
C37 C39 1.529(5) .
C37 C40 1.536(5) .
C37 C38 1.540(5) .
C38 H38A 0.9800 .
C38 H38C 0.9800 .
C38 H38B 0.9800 .
C39 H39B 0.9800 .
C39 H39C 0.9800 .
C39 H39A 0.9800 .
C40 H40B 0.9800 .
C40 H40C 0.9800 .
C40 H40A 0.9800 .
C41 C42 1.389(4) .
C41 C46 1.395(4) .
C42 C43 1.386(4) .
C42 H42 0.9500 .
C43 C44 1.399(4) .
C43 H43 0.9500 .
C44 C45 1.382(4) .
C44 C47 1.485(3) .
C45 C46 1.391(4) .
C45 H45 0.9500 .
C46 H46 0.9500 .
C48 C53 1.392(4) .
C48 C49 1.393(4) .
C49 C50 1.387(4) .
C49 H49 0.9500 .
C50 C51 1.396(4) .
C50 H50 0.9500 .
C51 C52 1.388(4) .
C51 C54 1.541(4) .
C52 C53 1.388(4) .
C52 H52 0.9500 .
C53 H53 0.9500 .
C54 C55 1.533(5) .
C54 C56 1.535(5) .
C54 C57 1.545(4) .
C55 H55C 0.9800 .
C55 H55A 0.9800 .
C55 H55B 0.9800 .
C56 H56C 0.9800 .
C56 H56B 0.9800 .
C56 H56A 0.9800 .
C57 H57B 0.9800 .
C57 H57C 0.9800 .
C57 H57A 0.9800 .
C58 C59 1.373(5) .
C58 H58 0.9500 .
C59 C60 1.376(5) .
C59 H59 0.9500 .
C60 C61 1.409(5) .
C60 C63 1.467(4) .
C61 C62 1.381(4) .
C61 H61 0.9500 .
C62 H62 0.9500 .
C63 C63 1.307(6) 2
C63 H63 0.9500 .

loop_
_geom_hbond_atom_site_label_D
_geom_hbond_atom_site_label_H
_geom_hbond_atom_site_label_A
_geom_hbond_distance_DH
_geom_hbond_distance_HA
_geom_hbond_distance_DA
_geom_hbond_angle_DHA
_geom_hbond_site_symmetry_A
O1 H1 O2W 0.84 1.86 2.683(3) 167.5 3
O3 H3 O2W 0.84 1.88 2.668(3) 155.4 .
O6 H6 O1W 0.84 1.83 2.648(3) 163.7 6_576
O1W H1WA O4 0.84 1.91 2.723(3) 162.7 6_565
O1W H1WB O2 0.84 1.95 2.776(3) 168.9 8_465
O2W H2WA N1 0.84 1.83 2.670(3) 175.6 .
O2W H2WB O5 0.84 1.89 2.712(3) 165.3 1_545

loop_
_geom_torsion_atom_site_label_1
_geom_torsion_atom_site_label_2
_geom_torsion_atom_site_label_3
_geom_torsion_atom_site_label_4
_geom_torsion
_geom_torsion_site_symmetry_4
C6 C1 C2 C3 -2.0(4) .
C7 C1 C2 C3 179.4(2) .
C6 C1 C2 C14 179.4(2) .
C7 C1 C2 C14 0.7(4) .
C1 C2 C3 C4 0.9(4) .
C14 C2 C3 C4 179.6(2) .
C1 C2 C3 C24 -179.6(2) .
C14 C2 C3 C24 -1.0(4) .
C2 C3 C4 C5 0.8(4) .
C24 C3 C4 C5 -178.7(2) .
C2 C3 C4 C31 -177.8(2) .
C24 C3 C4 C31 2.8(4) .
C3 C4 C5 C6 -1.4(4) .
C31 C4 C5 C6 177.2(2) .
C3 C4 C5 C41 178.2(2) .
C31 C4 C5 C41 -3.2(4) .
C4 C5 C6 C1 0.3(4) .
C41 C5 C6 C1 -179.3(2) .
C4 C5 C6 C48 179.2(2) .
C41 C5 C6 C48 -0.4(4) .
C2 C1 C6 C5 1.4(4) .
C7 C1 C6 C5 -180.0(2) .
C2 C1 C6 C48 -177.5(2) .
C7 C1 C6 C48 1.1(4) .
C6 C1 C7 C12 105.1(3) .
C2 C1 C7 C12 -76.2(3) .
C6 C1 C7 C8 -74.5(3) .
C2 C1 C7 C8 104.2(3) .
C12 C7 C8 C9 1.1(5) .
C1 C7 C8 C9 -179.3(3) .
C7 C8 C9 C10 -1.8(5) .
C8 C9 C10 C11 0.9(5) .
C8 C9 C10 C13 -178.5(3) .
C9 C10 C11 C12 0.6(5) .
C13 C10 C11 C12 -180.0(3) .
C8 C7 C12 C11 0.4(5) .
C1 C7 C12 C11 -179.2(3) .
C10 C11 C12 C7 -1.3(5) .
C11 C10 C13 O2 176.0(3) .
C9 C10 C13 O2 -4.6(4) .
C11 C10 C13 O1 -4.5(4) .
C9 C10 C13 O1 174.9(3) .
C3 C2 C14 C15 111.9(3) .
C1 C2 C14 C15 -69.4(4) .
C3 C2 C14 C19 -69.7(3) .
C1 C2 C14 C19 109.0(3) .
C19 C14 C15 C16 -2.3(5) .
C2 C14 C15 C16 176.1(3) .
C14 C15 C16 C17 -0.5(6) .
C15 C16 C17 C18 2.9(6) .
C15 C16 C17 C20 -175.0(4) .
C16 C17 C18 C19 -2.5(6) .
C20 C17 C18 C19 175.4(3) .
C15 C14 C19 C18 2.7(5) .
C2 C14 C19 C18 -175.8(3) .
C17 C18 C19 C14 -0.3(6) .
C18 C17 C20 C23 12.6(5) .
C16 C17 C20 C23 -169.6(4) .
C18 C17 C20 C22 132.2(5) .
C16 C17 C20 C22 -50.1(5) .
C18 C17 C20 C21 -108.7(5) .
C16 C17 C20 C21 69.1(6) .
C2 C3 C24 C25 -73.1(3) .
C4 C3 C24 C25 106.4(3) .
C2 C3 C24 C29 108.4(3) .
C4 C3 C24 C29 -72.1(3) .
C29 C24 C25 C26 0.4(4) .
C3 C24 C25 C26 -178.1(2) .
C24 C25 C26 C27 -2.6(4) .
C25 C26 C27 C28 3.3(4) .
C25 C26 C27 C30 -175.7(2) .
C26 C27 C28 C29 -1.8(4) .
C30 C27 C28 C29 177.2(2) .
C25 C24 C29 C28 1.2(4) .
C3 C24 C29 C28 179.7(2) .
C27 C28 C29 C24 -0.5(4) .
C26 C27 C30 O5 168.8(3) .
C28 C27 C30 O5 -10.2(4) .
C26 C27 C30 O6 -11.9(4) .
C28 C27 C30 O6 169.0(2) .
C3 C4 C31 C36 115.1(3) .
C5 C4 C31 C36 -63.5(3) .
C3 C4 C31 C32 -63.9(3) .
C5 C4 C31 C32 117.6(3) .
C36 C31 C32 C33 -0.6(4) .
C4 C31 C32 C33 178.4(2) .
C31 C32 C33 C34 -0.6(4) .
C32 C33 C34 C35 2.1(4) .
C32 C33 C34 C37 -176.9(3) .
C33 C34 C35 C36 -2.6(4) .
C37 C34 C35 C36 176.4(3) .
C32 C31 C36 C35 0.1(4) .
C4 C31 C36 C35 -178.9(2) .
C34 C35 C36 C31 1.6(4) .
C35 C34 C37 C39 128.2(3) .
C33 C34 C37 C39 -52.9(4) .
C35 C34 C37 C40 7.2(4) .
C33 C34 C37 C40 -173.9(3) .
C35 C34 C37 C38 -113.0(4) .
C33 C34 C37 C38 65.9(4) .
C6 C5 C41 C42 117.6(3) .
C4 C5 C41 C42 -62.0(3) .
C6 C5 C41 C46 -62.5(3) .
C4 C5 C41 C46 117.9(3) .
C46 C41 C42 C43 1.4(4) .
C5 C41 C42 C43 -178.6(2) .
C41 C42 C43 C44 -1.1(4) .
C42 C43 C44 C45 -0.2(4) .
C42 C43 C44 C47 179.7(2) .
C43 C44 C45 C46 1.3(4) .
C47 C44 C45 C46 -178.6(3) .
C44 C45 C46 C41 -1.1(4) .
C42 C41 C46 C45 -0.3(4) .
C5 C41 C46 C45 179.7(2) .
C45 C44 C47 O4 159.1(3) .
C43 C44 C47 O4 -20.9(4) .
C45 C44 C47 O3 -20.5(4) .
C43 C44 C47 O3 159.5(3) .
C5 C6 C48 C53 112.7(3) .
C1 C6 C48 C53 -68.4(3) .
C5 C6 C48 C49 -65.8(3) .
C1 C6 C48 C49 113.1(3) .
C53 C48 C49 C50 -2.1(4) .
C6 C48 C49 C50 176.4(2) .
C48 C49 C50 C51 0.3(4) .
C49 C50 C51 C52 1.3(4) .
C49 C50 C51 C54 -177.1(3) .
C50 C51 C52 C53 -0.9(4) .
C54 C51 C52 C53 177.4(2) .
C51 C52 C53 C48 -1.0(4) .
C49 C48 C53 C52 2.5(4) .
C6 C48 C53 C52 -176.0(2) .
C52 C51 C54 C55 4.5(4) .
C50 C51 C54 C55 -177.2(3) .
C52 C51 C54 C56 125.8(3) .
C50 C51 C54 C56 -55.9(3) .
C52 C51 C54 C57 -115.0(3) .
C50 C51 C54 C57 63.3(4) .
C62 N1 C58 C59 1.2(5) .
N1 C58 C59 C60 -1.5(5) .
C58 C59 C60 C61 0.3(5) .
C58 C59 C60 C63 179.8(3) .
C59 C60 C61 C62 0.9(4) .
C63 C60 C61 C62 -178.5(3) .
C58 N1 C62 C61 0.2(5) .
C60 C61 C62 N1 -1.3(5) .
C59 C60 C63 C63 174.5(2) 2
C61 C60 C63 C63 -6.1(4) 2

loop_
_platon_squeeze_void_nr
_platon_squeeze_void_average_x
_platon_squeeze_void_average_y
_platon_squeeze_void_average_z
_platon_squeeze_void_volume
_platon_squeeze_void_count_electrons
_platon_squeeze_void_content
1 0.000 0.935 -0.250 629 182 ' '
2 0.500 0.565 0.250 629 182 ' '
3 0.500 0.435 -0.250 629 182 ' '
4 1.000 0.065 0.250 629 182 ' '
